data_9010520
loop_
_publ_author_name
'Louisnathan, S. J.'

_publ_section_title
;
 Refinement of the crystal structure of a natural gehlenite, Ca2Al(Al,Si)2O7
;
_journal_name_full 'The Canadian Mineralogist'
_journal_page_first 822
_journal_page_last 837
_journal_volume 10
_journal_year 1971
_chemical_compound_source 'Crestmore, California, USA'
_chemical_formula_sum 'Al1.91 Ca2 Fe0.02 Mg0.05 O7 Si1.02'
_chemical_name_mineral Gehlenite
_space_group_IT_number 113
_symmetry_space_group_name_Hall 'P -4 2ab'
_symmetry_space_group_name_H-M 'P -4 21 m'
_cell_angle_alpha 90
_cell_angle_beta 90
_cell_angle_gamma 90
_cell_length_a 7.716
_cell_length_b 7.716
_cell_length_c 5.089
_cell_formula_units_Z 2
_cell_volume 302.982
_database_code_amcsd 0005090
_exptl_crystal_density_diffrn 3.011
_cod_original_formula_sum 'Ca2 Al1.91 Mg.05 Fe.02 Si1.02 O7'
_cod_database_code 9010520

loop_
_space_group_symop_operation_xyz
x,y,z
1/2-y,1/2-x,z
y,-x,-z
1/2-x,1/2+y,-z
-x,-y,z
1/2+y,1/2+x,z
-y,x,-z
1/2+x,1/2-y,-z

loop_
_atom_site_aniso_label
_atom_site_aniso_U_11
_atom_site_aniso_U_22
_atom_site_aniso_U_33
_atom_site_aniso_U_12
_atom_site_aniso_U_13
_atom_site_aniso_U_23
Ca 0.01719 0.01719 0.03188 0.00452 -0.00259 0.00259
AlT1 0.00845 0.00845 0.02204 0.00000 0.00000 0.00000
MgT1 0.00845 0.00845 0.02204 0.00000 0.00000 0.00000
FeT1 0.00845 0.00845 0.02204 0.00000 0.00000 0.00000
AlT 0.00814 0.00814 0.01797 0.00181 -0.00159 0.00159
SiT 0.00814 0.00814 0.01797 0.00181 -0.00159 0.00159
O1 0.02986 0.02986 0.01732 0.00694 0.00000 0.00000
O2 0.01840 0.01840 0.02768 -0.00271 -0.00099 0.00099
O3 0.02262 0.01689 0.02821 0.00633 -0.00139 -0.00477

loop_
_atom_site_label
_atom_site_fract_x
_atom_site_fract_y
_atom_site_fract_z
_atom_site_occupancy
Ca 0.33750 0.16250 0.51100 1.00000
AlT1 0.00000 0.00000 0.00000 0.93000
MgT1 0.00000 0.00000 0.00000 0.05000
FeT1 0.00000 0.00000 0.00000 0.02000
AlT 0.14310 0.35690 0.95280 0.49000
SiT 0.14310 0.35690 0.95280 0.51000
O1 0.50000 0.00000 0.18840 1.00000
O2 0.14180 0.35820 0.28320 1.00000
O3 0.08720 0.17060 0.80330 1.00000

loop_
_cod_related_entry_id
_cod_related_entry_database
_cod_related_entry_code
1 AMCSD 0005090
